data_2231270
loop_
_publ_author_name
'Li, Zhongyue'
'Liu, Kun'

_publ_section_title
;
 Poly[(\m~4~-benzene-1,3,5-tricarboxylato)bis(<i>N</i>,<i>N</i>-dimethylformamide)cerium(III)]
;
_journal_coeditor_code QM2010
_journal_issue 8
_journal_name_full 'Acta Crystallographica Section E'
_journal_page_first m1020
_journal_paper_doi 10.1107/S160053681102277X
_journal_volume 67
_journal_year 2011
_chemical_formula_iupac '[Ce (C9 H3 O6) (C3 H7 N O)2]'
_chemical_formula_sum 'C15 H17 Ce N2 O8'
_chemical_formula_weight 493.43
_chemical_name_common Ce(BTC)(DMF)2
_chemical_name_systematic
;
Poly[(\m~4~-benzene-1,3,5-tricarboxylato)bis(<i>N</i>,<i>N</i>-
dimethylformamide)cerium(III)]
;
_space_group_IT_number 14
_symmetry_cell_setting monoclinic
_symmetry_space_group_name_Hall '-P 2yn'
_symmetry_space_group_name_H-M 'P 1 21/n 1'
_atom_sites_solution_hydrogens geom
_atom_sites_solution_primary direct
_atom_sites_solution_secondary difmap
_audit_creation_method SHELXL-97
_cell_angle_alpha 90.00
_cell_angle_beta 101.574(2)
_cell_angle_gamma 90.00
_cell_formula_units_Z 4
_cell_length_a 10.6994(11)
_cell_length_b 13.6773(14)
_cell_length_c 12.1961(13)
_cell_measurement_temperature 298(2)
_cell_volume 1748.5(3)
_computing_cell_refinement 'SAINT (Bruker, 2001)'
_computing_data_collection 'SMART (Bruker, 2001)'
_computing_data_reduction 'SAINT (Bruker, 2001)'
_computing_molecular_graphics 'SHELXTL (Sheldrick, 2008)'
_computing_publication_material 'SHELXL97 (Sheldrick, 2008)'
_computing_structure_refinement 'SHELXL97 (Sheldrick, 2008)'
_computing_structure_solution 'SHELXS97 (Sheldrick, 2008)'
_diffrn_ambient_temperature 298(2)
_diffrn_measured_fraction_theta_full 1.000
_diffrn_measured_fraction_theta_max 1.000
_diffrn_measurement_device_type 'Bruker SMART CCD area-detector'
_diffrn_measurement_method '\f and \w'
_diffrn_radiation_monochromator graphite
_diffrn_radiation_source 'fine-focus sealed tube'
_diffrn_radiation_type MoK\a
_diffrn_radiation_wavelength 0.71073
_diffrn_reflns_av_R_equivalents 0.0594
_diffrn_reflns_av_sigmaI/netI 0.0802
_diffrn_reflns_limit_h_max 12
_diffrn_reflns_limit_h_min -9
_diffrn_reflns_limit_k_max 16
_diffrn_reflns_limit_k_min -16
_diffrn_reflns_limit_l_max 14
_diffrn_reflns_limit_l_min -13
_diffrn_reflns_number 9223
_diffrn_reflns_theta_full 24.99
_diffrn_reflns_theta_max 24.99
_diffrn_reflns_theta_min 2.26
_diffrn_standards_decay_% 0
_exptl_absorpt_coefficient_mu 2.650
_exptl_absorpt_correction_T_max 0.3509
_exptl_absorpt_correction_T_min 0.2257
_exptl_absorpt_correction_type multi-scan
_exptl_absorpt_process_details '(SADABS; Bruker, 2001)'
_exptl_crystal_colour colorless
_exptl_crystal_density_diffrn 1.874
_exptl_crystal_density_method 'not measured'
_exptl_crystal_description rod
_exptl_crystal_F_000 972
_exptl_crystal_size_max 0.8
_exptl_crystal_size_mid 0.6
_exptl_crystal_size_min 0.5
_refine_diff_density_max 1.135
_refine_diff_density_min -1.048
_refine_ls_extinction_method none
_refine_ls_goodness_of_fit_ref 1.015
_refine_ls_hydrogen_treatment constr
_refine_ls_matrix_type full
_refine_ls_number_parameters 239
_refine_ls_number_reflns 3087
_refine_ls_number_restraints 0
_refine_ls_restrained_S_all 1.015
_refine_ls_R_factor_all 0.0648
_refine_ls_R_factor_gt 0.0464
_refine_ls_shift/su_max 0.008
_refine_ls_shift/su_mean 0.001
_refine_ls_structure_factor_coef Fsqd
_refine_ls_weighting_details 'calc w=1/[\s^2^(Fo^2^)+(0.0173P)^2^+0.0000P] where P=(Fo^2^+2Fc^2^)/3'
_refine_ls_weighting_scheme calc
_refine_ls_wR_factor_gt 0.0702
_refine_ls_wR_factor_ref 0.0762
_reflns_number_gt 2516
_reflns_number_total 3087
_reflns_threshold_expression I>2\s(I)
_cod_data_source_file qm2010.cif
_cod_data_source_block I
_cod_original_sg_symbol_H-M 'P 21/n'
_cod_database_code 2231270
_cod_database_fobs_code 2231270

loop_
_symmetry_equiv_pos_as_xyz
'x, y, z'
'-x+1/2, y+1/2, -z+1/2'
'-x, -y, -z'
'x-1/2, -y-1/2, z-1/2'

loop_
_atom_site_type_symbol
_atom_site_label
_atom_site_fract_x
_atom_site_fract_y
_atom_site_fract_z
_atom_site_U_iso_or_equiv
_atom_site_adp_type
_atom_site_calc_flag
_atom_site_refinement_flags
_atom_site_occupancy
_atom_site_symmetry_multiplicity
Ce Ce1 0.62306(3) 1.03609(3) 0.39566(3) 0.01481(11) Uani d . 1 1
C C1 0.6993(6) 0.9240(4) 0.6584(5) 0.0170(15) Uani d . 1 1
C C2 0.8218(6) 0.8724(4) 0.7133(6) 0.0188(15) Uani d . 1 1
C C3 0.9313(6) 0.8882(4) 0.6695(5) 0.0189(15) Uani d . 1 1
H H3 0.9285 0.9309 0.6096 0.023 Uiso calc R 1 1
C C4 1.0448(6) 0.8403(4) 0.7153(5) 0.0174(15) Uani d . 1 1
C C5 1.0469(6) 0.7730(4) 0.7994(5) 0.0179(15) Uani d . 1 1
H H5 1.1210 0.7378 0.8264 0.021 Uiso calc R 1 1
C C6 0.9388(6) 0.7571(4) 0.8446(5) 0.0178(15) Uani d . 1 1
C C7 0.8280(6) 0.8097(4) 0.8014(5) 0.0206(15) Uani d . 1 1
H H7 0.7567 0.8018 0.8334 0.025 Uiso calc R 1 1
C C8 0.9393(6) 0.6846(5) 0.9368(6) 0.0184(15) Uani d . 1 1
C C9 0.8386(6) 1.1342(4) 0.3310(6) 0.0189(15) Uani d . 1 1
C C10 0.8855(7) 0.8868(5) 0.3589(7) 0.0347(19) Uani d . 1 1
H H10 0.9423 0.8752 0.4260 0.042 Uiso calc R 1 1
C C11 0.8492(8) 0.9013(7) 0.1589(7) 0.068(3) Uani d . 1 1
H H11A 0.7749 0.9368 0.1690 0.102 Uiso calc R 1 1
H H11B 0.8236 0.8408 0.1212 0.102 Uiso calc R 1 1
H H11C 0.8959 0.9396 0.1148 0.102 Uiso calc R 1 1
C C12 1.0614(7) 0.8523(6) 0.2683(8) 0.061(3) Uani d . 1 1
H H12A 1.1029 0.9018 0.2327 0.091 Uiso calc R 1 1
H H12B 1.0622 0.7915 0.2290 0.091 Uiso calc R 1 1
H H12C 1.1057 0.8444 0.3445 0.091 Uiso calc R 1 1
C C13 0.4387(8) 0.9287(5) 0.1597(7) 0.038(2) Uani d . 1 1
H H13 0.3729 0.9378 0.1982 0.046 Uiso calc R 1 1
C C14 0.2840(8) 0.8444(6) 0.0187(8) 0.068(3) Uani d . 1 1
H H14A 0.2850 0.7743 0.0206 0.102 Uiso calc R 1 1
H H14B 0.2575 0.8662 -0.0573 0.102 Uiso calc R 1 1
H H14C 0.2255 0.8684 0.0627 0.102 Uiso calc R 1 1
C C15 0.5082(8) 0.8594(6) 0.0012(7) 0.053(2) Uani d . 1 1
H H15A 0.5838 0.8965 0.0303 0.080 Uiso calc R 1 1
H H15B 0.4775 0.8761 -0.0759 0.080 Uiso calc R 1 1
H H15C 0.5278 0.7909 0.0072 0.080 Uiso calc R 1 1
N N1 0.9291(6) 0.8814(4) 0.2665(6) 0.0356(16) Uani d . 1 1
N N2 0.4117(6) 0.8815(4) 0.0643(5) 0.0374(16) Uani d . 1 1
O O1 0.7104(4) 0.9890(3) 0.5883(4) 0.0250(11) Uani d . 1 1
O O2 0.5978(4) 0.9001(3) 0.6867(4) 0.0263(11) Uani d . 1 1
O O3 0.8522(4) 1.1009(3) 0.4277(4) 0.0268(11) Uani d . 1 1
O O4 0.7289(4) 1.1428(3) 0.2671(4) 0.0289(12) Uani d . 1 1
O O5 0.5116(4) 0.8900(3) 0.4415(4) 0.0241(11) Uani d . 1 1
O O6 0.6335(4) 1.1973(3) 0.4976(4) 0.0270(12) Uani d . 1 1
O O7 0.7738(5) 0.9063(3) 0.3633(4) 0.0406(14) Uani d . 1 1
O O8 0.5433(4) 0.9618(4) 0.2023(4) 0.0342(12) Uani d . 1 1

loop_
_atom_site_aniso_label
_atom_site_aniso_U_11
_atom_site_aniso_U_22
_atom_site_aniso_U_33
_atom_site_aniso_U_12
_atom_site_aniso_U_13
_atom_site_aniso_U_23
Ce1 0.01096(19) 0.01648(19) 0.0170(2) -0.00043(18) 0.00285(13) -0.00011(19)
C1 0.012(4) 0.018(4) 0.019(4) 0.001(3) -0.001(3) -0.005(3)
C2 0.012(4) 0.017(4) 0.026(4) 0.001(3) 0.000(3) -0.002(3)
C3 0.020(4) 0.016(3) 0.021(4) -0.001(3) 0.004(3) 0.006(3)
C4 0.020(4) 0.011(3) 0.021(4) -0.001(3) 0.005(3) 0.002(3)
C5 0.010(4) 0.017(4) 0.025(4) 0.000(3) -0.001(3) 0.004(3)
C6 0.016(4) 0.015(4) 0.022(4) 0.002(3) 0.003(3) 0.003(3)
C7 0.016(4) 0.026(4) 0.021(4) 0.001(3) 0.005(3) 0.005(3)
C8 0.013(4) 0.016(4) 0.026(4) -0.005(3) 0.003(3) -0.002(3)
C9 0.015(4) 0.015(4) 0.029(4) -0.004(3) 0.009(3) 0.000(3)
C10 0.032(5) 0.024(4) 0.047(6) 0.007(4) 0.004(4) -0.011(4)
C11 0.068(7) 0.096(8) 0.037(6) 0.023(6) 0.006(5) -0.025(6)
C12 0.032(5) 0.060(6) 0.097(8) 0.011(4) 0.029(5) -0.020(6)
C13 0.044(5) 0.041(5) 0.029(5) 0.003(4) 0.004(4) 0.001(4)
C14 0.069(7) 0.071(7) 0.053(7) -0.018(5) -0.014(5) -0.015(5)
C15 0.075(7) 0.043(5) 0.039(6) -0.004(4) 0.006(5) -0.006(4)
N1 0.029(4) 0.030(4) 0.049(5) 0.005(3) 0.011(3) -0.013(3)
N2 0.043(4) 0.040(4) 0.024(4) -0.005(3) -0.004(3) -0.005(3)
O1 0.023(3) 0.024(3) 0.025(3) 0.002(2) -0.002(2) 0.010(2)
O2 0.012(3) 0.039(3) 0.029(3) 0.003(2) 0.005(2) 0.008(2)
O3 0.021(3) 0.036(3) 0.026(3) -0.002(2) 0.008(2) 0.004(2)
O4 0.012(3) 0.042(3) 0.032(3) 0.003(2) 0.003(2) 0.009(2)
O5 0.019(3) 0.019(3) 0.035(3) -0.004(2) 0.007(2) -0.007(2)
O6 0.030(3) 0.025(3) 0.030(3) -0.008(2) 0.016(2) -0.007(2)
O7 0.028(3) 0.036(3) 0.060(4) 0.003(2) 0.015(3) -0.012(3)
O8 0.031(3) 0.036(3) 0.031(3) 0.002(3) -0.002(2) -0.011(3)

loop_
_atom_type_symbol
_atom_type_description
_atom_type_scat_dispersion_real
_atom_type_scat_dispersion_imag
_atom_type_scat_source
C C 0.0033 0.0016 'International Tables Vol C Tables 4.2.6.8 and 6.1.1.4'
H H 0.0000 0.0000 'International Tables Vol C Tables 4.2.6.8 and 6.1.1.4'
N N 0.0061 0.0033 'International Tables Vol C Tables 4.2.6.8 and 6.1.1.4'
O O 0.0106 0.0060 'International Tables Vol C Tables 4.2.6.8 and 6.1.1.4'
Ce Ce -0.2486 2.6331 'International Tables Vol C Tables 4.2.6.8 and 6.1.1.4'

loop_
_geom_angle_atom_site_label_1
_geom_angle_atom_site_label_2
_geom_angle_atom_site_label_3
_geom_angle_site_symmetry_1
_geom_angle_site_symmetry_3
_geom_angle
O1 Ce1 O5 . . 70.96(14)
O1 Ce1 O7 . . 80.11(16)
O5 Ce1 O7 . . 79.29(15)
O1 Ce1 O6 . . 77.59(14)
O5 Ce1 O6 . . 125.18(13)
O7 Ce1 O6 . . 137.51(16)
O1 Ce1 O2 . 3_676 128.43(14)
O5 Ce1 O2 . 3_676 85.03(14)
O7 Ce1 O2 . 3_676 140.18(16)
O6 Ce1 O2 . 3_676 80.79(15)
O1 Ce1 O8 . . 141.15(15)
O5 Ce1 O8 . . 78.37(15)
O7 Ce1 O8 . . 71.08(16)
O6 Ce1 O8 . . 140.98(15)
O2 Ce1 O8 3_676 . 70.00(14)
O1 Ce1 O3 . . 76.95(14)
O5 Ce1 O3 . . 137.95(14)
O7 Ce1 O3 . . 68.89(15)
O6 Ce1 O3 . . 71.07(14)
O2 Ce1 O3 3_676 . 136.88(14)
O8 Ce1 O3 . . 114.27(14)
O1 Ce1 O4 . . 127.54(14)
O5 Ce1 O4 . . 153.98(15)
O7 Ce1 O4 . . 85.95(15)
O6 Ce1 O4 . . 79.79(14)
O2 Ce1 O4 3_676 . 93.02(14)
O8 Ce1 O4 . . 76.61(15)
O3 Ce1 O4 . . 50.97(14)
O1 Ce1 O5 . 3_676 64.72(13)
O5 Ce1 O5 . 3_676 78.09(14)
O7 Ce1 O5 . 3_676 142.78(15)
O6 Ce1 O5 . 3_676 47.78(12)
O2 Ce1 O5 3_676 3_676 66.03(13)
O8 Ce1 O5 . 3_676 131.33(13)
O3 Ce1 O5 . 3_676 111.80(13)
O4 Ce1 O5 . 3_676 124.65(13)
O1 Ce1 C9 . . 102.23(17)
O5 Ce1 C9 . . 152.48(15)
O7 Ce1 C9 . . 73.23(16)
O6 Ce1 C9 . . 76.78(15)
O2 Ce1 C9 3_676 . 117.46(17)
O8 Ce1 C9 . . 93.97(17)
O3 Ce1 C9 . . 25.29(16)
O4 Ce1 C9 . . 26.02(16)
O5 Ce1 C9 3_676 . 124.18(15)
O1 Ce1 C8 . 2_656 67.83(15)
O5 Ce1 C8 . 2_656 102.05(15)
O7 Ce1 C8 . 2_656 145.03(17)
O6 Ce1 C8 . 2_656 23.26(14)
O2 Ce1 C8 3_676 2_656 73.98(16)
O8 Ce1 C8 . 2_656 143.82(16)
O3 Ce1 C8 . 2_656 89.90(15)
O4 Ce1 C8 . 2_656 102.32(16)
O5 Ce1 C8 3_676 2_656 24.66(13)
C9 Ce1 C8 . 2_656 99.56(17)
O1 Ce1 Ce1 . 3_676 60.72(10)
O5 Ce1 Ce1 . 3_676 42.67(9)
O7 Ce1 Ce1 . 3_676 116.20(11)
O6 Ce1 Ce1 . 3_676 82.87(9)
O2 Ce1 Ce1 3_676 3_676 70.56(10)
O8 Ce1 Ce1 . 3_676 109.76(11)
O3 Ce1 Ce1 . 3_676 134.19(10)
O4 Ce1 Ce1 . 3_676 157.85(10)
O5 Ce1 Ce1 3_676 3_676 35.43(8)
C9 Ce1 Ce1 . 3_676 156.13(14)
C8 Ce1 Ce1 2_656 3_676 59.61(12)
O2 C1 O1 . . 125.5(6)
O2 C1 C2 . . 118.6(6)
O1 C1 C2 . . 115.9(5)
C7 C2 C3 . . 119.0(6)
C7 C2 C1 . . 122.6(5)
C3 C2 C1 . . 118.3(6)
C4 C3 C2 . . 120.2(6)
C4 C3 H3 . . 119.9
C2 C3 H3 . . 119.9
C5 C4 C3 . . 119.8(6)
C5 C4 C9 . 3_776 122.9(6)
C3 C4 C9 . 3_776 117.3(6)
C4 C5 C6 . . 120.6(6)
C4 C5 H5 . . 119.7
C6 C5 H5 . . 119.7
C5 C6 C7 . . 118.7(6)
C5 C6 C8 . . 121.4(5)
C7 C6 C8 . . 119.9(5)
C2 C7 C6 . . 121.5(6)
C2 C7 H7 . . 119.2
C6 C7 H7 . . 119.2
O6 C8 O5 2_646 4_676 122.6(6)
O6 C8 C6 2_646 . 119.1(6)
O5 C8 C6 4_676 . 118.3(5)
O6 C8 Ce1 2_646 2_646 53.7(3)
O5 C8 Ce1 4_676 2_646 69.4(3)
C6 C8 Ce1 . 2_646 167.4(4)
O3 C9 O4 . . 122.0(6)
O3 C9 C4 . 3_776 119.4(6)
O4 C9 C4 . 3_776 118.5(6)
O3 C9 Ce1 . . 61.5(3)
O4 C9 Ce1 . . 61.7(3)
C4 C9 Ce1 3_776 . 165.2(4)
O7 C10 N1 . . 124.5(8)
O7 C10 H10 . . 117.8
N1 C10 H10 . . 117.8
N1 C11 H11A . . 109.5
N1 C11 H11B . . 109.5
H11A C11 H11B . . 109.5
N1 C11 H11C . . 109.5
H11A C11 H11C . . 109.5
H11B C11 H11C . . 109.5
N1 C12 H12A . . 109.5
N1 C12 H12B . . 109.5
H12A C12 H12B . . 109.5
N1 C12 H12C . . 109.5
H12A C12 H12C . . 109.5
H12B C12 H12C . . 109.5
O8 C13 N2 . . 125.4(7)
O8 C13 H13 . . 117.3
N2 C13 H13 . . 117.3
N2 C14 H14A . . 109.5
N2 C14 H14B . . 109.5
H14A C14 H14B . . 109.5
N2 C14 H14C . . 109.5
H14A C14 H14C . . 109.5
H14B C14 H14C . . 109.5
N2 C15 H15A . . 109.5
N2 C15 H15B . . 109.5
H15A C15 H15B . . 109.5
N2 C15 H15C . . 109.5
H15A C15 H15C . . 109.5
H15B C15 H15C . . 109.5
C10 N1 C11 . . 121.7(7)
C10 N1 C12 . . 120.9(7)
C11 N1 C12 . . 117.3(6)
C13 N2 C15 . . 121.6(7)
C13 N2 C14 . . 122.2(7)
C15 N2 C14 . . 116.2(7)
C1 O1 Ce1 . . 140.8(4)
C1 O2 Ce1 . 3_676 126.5(4)
C9 O3 Ce1 . . 93.2(4)
C9 O4 Ce1 . . 92.3(4)
C8 O5 Ce1 4_575 . 164.1(4)
C8 O5 Ce1 4_575 3_676 85.9(3)
Ce1 O5 Ce1 . 3_676 101.90(14)
C8 O6 Ce1 2_656 . 103.0(4)
C10 O7 Ce1 . . 145.6(4)
C13 O8 Ce1 . . 130.4(5)

loop_
_geom_bond_atom_site_label_1
_geom_bond_atom_site_label_2
_geom_bond_site_symmetry_2
_geom_bond_distance
Ce1 O1 . 2.434(4)
Ce1 O5 . 2.448(4)
Ce1 O7 . 2.483(5)
Ce1 O6 . 2.522(4)
Ce1 O2 3_676 2.531(4)
Ce1 O8 . 2.553(5)
Ce1 O3 . 2.562(4)
Ce1 O4 . 2.565(4)
Ce1 O5 3_676 2.862(4)
Ce1 C9 . 2.910(6)
Ce1 C8 2_656 3.049(6)
Ce1 Ce1 3_676 4.1322(7)
C1 O2 . 1.247(7)
C1 O1 . 1.256(7)
C1 C2 . 1.520(8)
C2 C7 . 1.367(8)
C2 C3 . 1.399(8)
C3 C4 . 1.394(8)
C3 H3 . 0.9300
C4 C5 . 1.374(8)
C4 C9 3_776 1.511(8)
C5 C6 . 1.394(8)
C5 H5 . 0.9300
C6 C7 . 1.397(8)
C6 C8 . 1.498(8)
C7 H7 . 0.9300
C8 O6 2_646 1.236(7)
C8 O5 4_676 1.276(7)
C8 Ce1 2_646 3.049(6)
C9 O3 . 1.245(8)
C9 O4 . 1.278(7)
C9 C4 3_776 1.511(8)
C10 O7 . 1.236(7)
C10 N1 . 1.306(9)
C10 H10 . 0.9300
C11 N1 . 1.441(10)
C11 H11A . 0.9600
C11 H11B . 0.9600
C11 H11C . 0.9600
C12 N1 . 1.466(8)
C12 H12A . 0.9600
C12 H12B . 0.9600
C12 H12C . 0.9600
C13 O8 . 1.222(8)
C13 N2 . 1.311(9)
C13 H13 . 0.9300
C14 N2 . 1.459(9)
C14 H14A . 0.9600
C14 H14B . 0.9600
C14 H14C . 0.9600
C15 N2 . 1.438(9)
C15 H15A . 0.9600
C15 H15B . 0.9600
C15 H15C . 0.9600
O2 Ce1 3_676 2.531(4)
O5 C8 4_575 1.276(7)
O5 Ce1 3_676 2.862(4)
O6 C8 2_656 1.236(7)
